data_1526347
loop_
_publ_author_name
'Reinert, P.'
'Marler, B.'
'Patarin, J.'

_publ_section_title
;
 Synthesis and characterization of the new microporous gallophosphate Mu-8
;
_journal_name_full 'Microporous and Mesoporous Materials'
_journal_page_first 509
_journal_page_last 517
_journal_volume 39
_journal_year 2000
_chemical_formula_sum 'C12 H48 Ga12 N4 O56 P12'
_chemical_name_systematic '(Ga12 P12 O48 (O H)4) (C6 H18 N2)2 (H2 O)4'
_space_group_IT_number 14
_symmetry_space_group_name_Hall '-P 2ybc'
_symmetry_space_group_name_H-M 'P 1 21/c 1'
_cell_angle_alpha 90
_cell_angle_beta 114.7
_cell_angle_gamma 90
_cell_formula_units_Z 1
_cell_length_a 9.513
_cell_length_b 9.0486
_cell_length_c 17.49
_cell_volume 1367.784
_citation_journal_id_ASTM MIMMFJ
_cod_data_source_file Reinert_MIMMFJ_2000_252.cif
_cod_data_source_block C12H48Ga12N4O56P12
_cod_database_code 1526347

loop_
_symmetry_equiv_pos_as_xyz
x,y,z
-x,y+1/2,-z+1/2
-x,-y,-z
x,-y-1/2,z-1/2

loop_
_atom_site_label
_atom_site_type_symbol
_atom_site_fract_x
_atom_site_fract_y
_atom_site_fract_z
_atom_site_occupancy
_atom_site_U_iso_or_equiv
O8 O-2 0.439 0.894 0.412 1 0.0
O3 O-2 0.001 0.16 0.5314 1 0.0
Ga3 Ga+3 0.3608 0.2221 0.2093 1 0.0
Ga2 Ga+3 0.2647 0.0265 0.3558 1 0.0
N1 N 0.272 0.042 -0.078 1 0.0
P2 P+5 0.387 0.41 0.0553 1 0.0
O5 O-2 0.117 0.886 0.368 1 0.0
O2 O-2 0.651 0.07 0.433 1 0.0
C1 C 0.133 0.038 -0.06 1 0.0
Ga1 Ga+3 0.8307 0.1432 0.428 1 0.0
C3 C 0.415 -0.005 -0.005 1 0.0
O14 O-2 0.38 0.185 0.324 1 0.0
O10 O-2 0.146 0.269 0.181 1 0.0
O13 O-2 0.079 0.175 0.301 1 0.0
O7 O-2 0.215 0.928 0.2476 1 0.0
O4 O-2 0.894 0.032 0.3593 1 0.0
O11 O-2 0.33 0.311 0.1051 1 0.0
P1 P+5 0.309 0.893 0.1992 1 0.0
C2 C 0.268 -0.033 0.845 1 0.0
O1 O-2 0.799 0.335 0.3865 1 0.0
O9 O-2 0.389 0.024 0.184 1 0.0
P3 P+5 0.033 0.12 0.6209 1 0.0
O6 O-2 0.305 0.131 0.462 1 0.0
O12 O-2 0.574 0.274 0.258 1 0.0
